data_2214138
loop_
_publ_author_name
'Xin-Yu Tang'
'Fei Wen'
'Ling Qin'
'Lei Xu'
'Yue-Guang Yin'

_publ_section_title 4-Chloro-6-(piperidin-1-yl)-<i>N</i>^2^-(2,4,4-trimethylpentan-2-yl)-1,3,5-triazin-2-amine
_journal_coeditor_code CV2257
_journal_issue 7
_journal_name_full 'Acta Crystallographica Section E'
_journal_page_first o3288
_journal_page_last o3288
_journal_paper_doi 10.1107/S1600536807027341
_journal_volume 63
_journal_year 2007
_chemical_formula_iupac 'C16 H28 Cl N5'
_chemical_formula_moiety 'C16 H28 Cl N5'
_chemical_formula_sum 'C16 H28 Cl N5'
_chemical_formula_weight 325.88
_chemical_melting_point .103E-103
_chemical_name_systematic
;
4-Chloro-6-(piperidin-1-yl)-N^2^-(2,4,4-trimethylpentan-2-yl)-
1,3,5-triazin-2-amine
;
_space_group_IT_number 15
_symmetry_cell_setting monoclinic
_symmetry_space_group_name_Hall '-C 2yc'
_symmetry_space_group_name_H-M 'C 1 2/c 1'
_atom_sites_solution_hydrogens geom
_atom_sites_solution_primary direct
_atom_sites_solution_secondary difmap
_audit_creation_method SHELXL97
_cell_angle_alpha 90.00
_cell_angle_beta 95.818(13)
_cell_angle_gamma 90.00
_cell_formula_units_Z 8
_cell_length_a 23.603(3)
_cell_length_b 7.9486(12)
_cell_length_c 19.659(3)
_cell_measurement_reflns_used 3587
_cell_measurement_temperature 113(2)
_cell_measurement_theta_max 25.0
_cell_measurement_theta_min 2.7
_cell_volume 3669.2(9)
_computing_cell_refinement SMART
_computing_data_collection 'SMART (Bruker, 1997)'
_computing_data_reduction 'SAINT (Bruker, 1997)'
_computing_molecular_graphics 'SHELXTL (Bruker, 1997)'
_computing_publication_material SHELXL97
_computing_structure_refinement 'SHELXL97 (Sheldrick, 1997)'
_computing_structure_solution 'SHELXS97 (Sheldrick, 1997)'
_diffrn_ambient_temperature 113(2)
_diffrn_detector_area_resol_mean 7.31
_diffrn_measured_fraction_theta_full 0.995
_diffrn_measured_fraction_theta_max 0.995
_diffrn_measurement_device_type 'Rigaku Saturn'
_diffrn_measurement_method \w
_diffrn_radiation_monochromator confocal
_diffrn_radiation_source 'rotating anode'
_diffrn_radiation_type MoK\a
_diffrn_radiation_wavelength 0.71070
_diffrn_reflns_av_R_equivalents 0.0451
_diffrn_reflns_av_sigmaI/netI 0.0448
_diffrn_reflns_limit_h_max 30
_diffrn_reflns_limit_h_min -30
_diffrn_reflns_limit_k_max 10
_diffrn_reflns_limit_k_min -10
_diffrn_reflns_limit_l_max 25
_diffrn_reflns_limit_l_min -25
_diffrn_reflns_number 16244
_diffrn_reflns_theta_full 27.87
_diffrn_reflns_theta_max 27.87
_diffrn_reflns_theta_min 1.73
_exptl_absorpt_coefficient_mu 0.213
_exptl_absorpt_correction_T_max 0.9586
_exptl_absorpt_correction_T_min 0.9202
_exptl_absorpt_correction_type multi-scan
_exptl_absorpt_process_details '(SADABS; Sheldrick, 1996)'
_exptl_crystal_colour colourless
_exptl_crystal_density_diffrn 1.180
_exptl_crystal_density_method 'not measured'
_exptl_crystal_description prism
_exptl_crystal_F_000 1408
_exptl_crystal_size_max 0.34
_exptl_crystal_size_mid 0.24
_exptl_crystal_size_min 0.20
_refine_diff_density_max 0.202
_refine_diff_density_min -0.297
_refine_ls_extinction_method none
_refine_ls_goodness_of_fit_ref 1.110
_refine_ls_hydrogen_treatment mixed
_refine_ls_matrix_type full
_refine_ls_number_parameters 208
_refine_ls_number_reflns 4366
_refine_ls_number_restraints 0
_refine_ls_restrained_S_all 1.110
_refine_ls_R_factor_all 0.0645
_refine_ls_R_factor_gt 0.0519
_refine_ls_shift/su_max 0.000
_refine_ls_shift/su_mean 0.000
_refine_ls_structure_factor_coef Fsqd
_refine_ls_weighting_details 'calc w = 1/[\s^2^(Fo^2^)+(0.0479P)^2^+1.7404P] where P=(Fo^2^+2Fc^2^)/3'
_refine_ls_weighting_scheme calc
_refine_ls_wR_factor_gt 0.1101
_refine_ls_wR_factor_ref 0.1163
_reflns_number_gt 3747
_reflns_number_total 4366
_reflns_threshold_expression I>2\s(I)
_cod_data_source_file cv2257.cif
_cod_data_source_block I
_cod_original_cell_volume 3669.3(9)
_cod_original_sg_symbol_H-M 'C 2/c'
_cod_database_code 2214138
_cod_database_fobs_code 2214138

loop_
_symmetry_equiv_pos_as_xyz
'x, y, z'
'-x, y, -z+1/2'
'x+1/2, y+1/2, z'
'-x+1/2, y+1/2, -z+1/2'
'-x, -y, -z'
'x, -y, z-1/2'
'-x+1/2, -y+1/2, -z'
'x+1/2, -y+1/2, z-1/2'

loop_
_atom_site_type_symbol
_atom_site_label
_atom_site_fract_x
_atom_site_fract_y
_atom_site_fract_z
_atom_site_U_iso_or_equiv
_atom_site_adp_type
_atom_site_calc_flag
_atom_site_refinement_flags
_atom_site_occupancy
Cl Cl1 0.100756(18) 0.56099(6) 0.13014(2) 0.02726(13) Uani d . 1
N N1 0.16998(6) 0.47978(17) 0.23565(6) 0.0196(3) Uani d . 1
N N2 0.13973(5) 0.33320(17) 0.33276(6) 0.0187(3) Uani d . 1
N N3 0.07186(6) 0.40830(17) 0.23796(6) 0.0185(3) Uani d . 1
N N4 0.23465(6) 0.3886(2) 0.32432(7) 0.0286(4) Uani d . 1
N N5 0.04278(6) 0.27903(17) 0.33219(6) 0.0182(3) Uani d . 1
C C1 0.11603(7) 0.4726(2) 0.21150(8) 0.0180(3) Uani d . 1
C C2 0.18014(7) 0.4003(2) 0.29723(8) 0.0191(3) Uani d . 1
C C3 0.08661(6) 0.34137(19) 0.30201(8) 0.0171(3) Uani d . 1
C C4 0.28234(7) 0.4602(2) 0.29193(9) 0.0273(4) Uani d . 1
H H4A 0.2681 0.5116 0.2476 0.033 Uiso calc R 1
H H4B 0.3095 0.3700 0.2830 0.033 Uiso calc R 1
C C5 0.31245(8) 0.5928(2) 0.33808(9) 0.0281(4) Uani d . 1
H H5A 0.2865 0.6894 0.3423 0.034 Uiso calc R 1
H H5B 0.3463 0.6341 0.3173 0.034 Uiso calc R 1
C C6 0.33093(8) 0.5218(3) 0.40907(10) 0.0369(5) Uani d . 1
H H6A 0.3611 0.4366 0.4058 0.044 Uiso calc R 1
H H6B 0.3468 0.6134 0.4394 0.044 Uiso calc R 1
C C7 0.28043(9) 0.4416(3) 0.43953(10) 0.0452(6) Uani d . 1
H H7A 0.2528 0.5301 0.4489 0.054 Uiso calc R 1
H H7B 0.2939 0.3867 0.4834 0.054 Uiso calc R 1
C C8 0.25106(8) 0.3113(3) 0.39086(10) 0.0389(5) Uani d . 1
H H8A 0.2772 0.2160 0.3855 0.047 Uiso calc R 1
H H8B 0.2168 0.2672 0.4101 0.047 Uiso calc R 1
C C9 0.04368(7) 0.1958(2) 0.39985(7) 0.0185(3) Uani d . 1
C C10 0.08715(7) 0.0497(2) 0.41039(8) 0.0202(3) Uani d . 1
H H10A 0.0860 0.0106 0.4580 0.024 Uiso calc R 1
H H10B 0.1252 0.1006 0.4082 0.024 Uiso calc R 1
C C11 0.08562(8) -0.1109(2) 0.36542(9) 0.0258(4) Uani d . 1
C C12 0.05982(8) 0.3252(2) 0.45668(8) 0.0260(4) Uani d . 1
H H12A 0.0990 0.3635 0.4539 0.039 Uiso calc R 1
H H12B 0.0569 0.2730 0.5014 0.039 Uiso calc R 1
H H12C 0.0338 0.4215 0.4510 0.039 Uiso calc R 1
C C13 -0.01778(7) 0.1390(2) 0.40468(9) 0.0256(4) Uani d . 1
H H13A -0.0422 0.2379 0.4072 0.038 Uiso calc R 1
H H13B -0.0195 0.0701 0.4458 0.038 Uiso calc R 1
H H13C -0.0310 0.0725 0.3642 0.038 Uiso calc R 1
C C14 0.08364(9) -0.0723(2) 0.28890(9) 0.0329(4) Uani d . 1
H H14A 0.0866 -0.1775 0.2635 0.049 Uiso calc R 1
H H14B 0.1155 0.0017 0.2807 0.049 Uiso calc R 1
H H14C 0.0476 -0.0164 0.2735 0.049 Uiso calc R 1
C C15 0.03606(10) -0.2286(3) 0.37689(12) 0.0483(6) Uani d . 1
H H15A 0.0000 -0.1753 0.3595 0.072 Uiso calc R 1
H H15B 0.0360 -0.2511 0.4259 0.072 Uiso calc R 1
H H15C 0.0405 -0.3347 0.3526 0.072 Uiso calc R 1
C C16 0.14161(10) -0.2037(3) 0.38666(12) 0.0498(6) Uani d . 1
H H16A 0.1429 -0.3077 0.3601 0.075 Uiso calc R 1
H H16B 0.1439 -0.2311 0.4355 0.075 Uiso calc R 1
H H16C 0.1738 -0.1317 0.3780 0.075 Uiso calc R 1
H H5 0.0088(8) 0.308(2) 0.3122(10) 0.030(5) Uiso d . 1

loop_
_atom_site_aniso_label
_atom_site_aniso_U_11
_atom_site_aniso_U_22
_atom_site_aniso_U_33
_atom_site_aniso_U_12
_atom_site_aniso_U_13
_atom_site_aniso_U_23
Cl1 0.0267(2) 0.0337(3) 0.0210(2) -0.00372(18) 0.00062(16) 0.00908(16)
N1 0.0193(7) 0.0206(7) 0.0192(6) -0.0013(6) 0.0037(5) 0.0017(5)
N2 0.0149(7) 0.0208(7) 0.0203(6) -0.0010(5) 0.0015(5) 0.0028(5)
N3 0.0177(7) 0.0202(7) 0.0177(6) -0.0004(5) 0.0021(5) 0.0023(5)
N4 0.0162(7) 0.0402(9) 0.0293(8) -0.0037(6) 0.0012(6) 0.0138(7)
N5 0.0151(7) 0.0219(7) 0.0175(6) 0.0005(5) 0.0017(5) 0.0033(5)
C1 0.0200(8) 0.0166(8) 0.0178(7) 0.0000(6) 0.0031(6) 0.0014(6)
C2 0.0186(8) 0.0182(8) 0.0207(8) -0.0010(6) 0.0023(6) 0.0011(6)
C3 0.0167(8) 0.0154(7) 0.0195(7) 0.0009(6) 0.0030(6) -0.0006(6)
C4 0.0172(9) 0.0372(10) 0.0281(9) -0.0030(7) 0.0056(7) 0.0056(7)
C5 0.0242(9) 0.0298(10) 0.0311(9) -0.0006(7) 0.0059(7) 0.0054(7)
C6 0.0308(11) 0.0475(12) 0.0311(10) -0.0103(9) -0.0030(8) 0.0081(9)
C7 0.0320(11) 0.0757(16) 0.0270(10) -0.0091(11) -0.0019(8) 0.0178(10)
C8 0.0199(9) 0.0534(13) 0.0419(11) -0.0070(9) -0.0042(8) 0.0288(10)
C9 0.0193(8) 0.0200(8) 0.0166(7) 0.0001(6) 0.0042(6) 0.0028(6)
C10 0.0212(8) 0.0202(8) 0.0190(7) 0.0004(6) 0.0011(6) 0.0021(6)
C11 0.0321(10) 0.0182(8) 0.0285(9) 0.0032(7) 0.0089(7) -0.0005(7)
C12 0.0335(10) 0.0245(9) 0.0207(8) 0.0012(7) 0.0054(7) -0.0033(7)
C13 0.0221(9) 0.0298(9) 0.0257(8) 0.0009(7) 0.0069(7) 0.0075(7)
C14 0.0436(12) 0.0287(10) 0.0277(9) -0.0005(8) 0.0094(8) -0.0086(7)
C15 0.0667(16) 0.0258(11) 0.0573(14) -0.0143(10) 0.0303(12) -0.0109(10)
C16 0.0594(15) 0.0381(12) 0.0510(13) 0.0258(11) 0.0006(11) -0.0073(10)

loop_
_atom_type_symbol
_atom_type_description
_atom_type_scat_dispersion_real
_atom_type_scat_dispersion_imag
_atom_type_scat_source
C C 0.0033 0.0016 'International Tables Vol C Tables 4.2.6.8 and 6.1.1.4'
H H 0.0000 0.0000 'International Tables Vol C Tables 4.2.6.8 and 6.1.1.4'
N N 0.0061 0.0033 'International Tables Vol C Tables 4.2.6.8 and 6.1.1.4'
Cl Cl 0.1484 0.1585 'International Tables Vol C Tables 4.2.6.8 and 6.1.1.4'

loop_
_geom_angle_atom_site_label_1
_geom_angle_atom_site_label_2
_geom_angle_atom_site_label_3
_geom_angle
C1 N1 C2 112.15(13)
C3 N2 C2 115.26(13)
C1 N3 C3 111.98(13)
C2 N4 C8 122.67(14)
C2 N4 C4 123.21(14)
C8 N4 C4 114.03(13)
C3 N5 C9 128.38(13)
C3 N5 H5 114.4(12)
C9 N5 H5 116.2(13)
N1 C1 N3 130.69(14)
N1 C1 Cl1 114.51(12)
N3 C1 Cl1 114.79(11)
N4 C2 N2 117.78(14)
N4 C2 N1 117.28(14)
N2 C2 N1 124.94(14)
N2 C3 N5 120.86(14)
N2 C3 N3 124.76(14)
N5 C3 N3 114.37(13)
N4 C4 C5 110.12(15)
N4 C4 H4A 109.6
C5 C4 H4A 109.6
N4 C4 H4B 109.6
C5 C4 H4B 109.6
H4A C4 H4B 108.2
C4 C5 C6 111.24(15)
C4 C5 H5A 109.4
C6 C5 H5A 109.4
C4 C5 H5B 109.4
C6 C5 H5B 109.4
H5A C5 H5B 108.0
C7 C6 C5 110.53(15)
C7 C6 H6A 109.5
C5 C6 H6A 109.5
C7 C6 H6B 109.5
C5 C6 H6B 109.5
H6A C6 H6B 108.1
C6 C7 C8 111.12(18)
C6 C7 H7A 109.4
C8 C7 H7A 109.4
C6 C7 H7B 109.4
C8 C7 H7B 109.4
H7A C7 H7B 108.0
N4 C8 C7 109.77(16)
N4 C8 H8A 109.7
C7 C8 H8A 109.7
N4 C8 H8B 109.7
C7 C8 H8B 109.7
H8A C8 H8B 108.2
N5 C9 C13 105.04(12)
N5 C9 C12 109.45(13)
C13 C9 C12 108.58(13)
N5 C9 C10 113.77(13)
C13 C9 C10 112.92(13)
C12 C9 C10 106.99(12)
C9 C10 C11 124.32(13)
C9 C10 H10A 106.2
C11 C10 H10A 106.2
C9 C10 H10B 106.2
C11 C10 H10B 106.2
H10A C10 H10B 106.4
C14 C11 C15 108.62(16)
C14 C11 C16 107.66(16)
C15 C11 C16 108.39(17)
C14 C11 C10 113.06(14)
C15 C11 C10 113.11(15)
C16 C11 C10 105.74(15)
C9 C12 H12A 109.5
C9 C12 H12B 109.5
H12A C12 H12B 109.5
C9 C12 H12C 109.5
H12A C12 H12C 109.5
H12B C12 H12C 109.5
C9 C13 H13A 109.5
C9 C13 H13B 109.5
H13A C13 H13B 109.5
C9 C13 H13C 109.5
H13A C13 H13C 109.5
H13B C13 H13C 109.5
C11 C14 H14A 109.5
C11 C14 H14B 109.5
H14A C14 H14B 109.5
C11 C14 H14C 109.5
H14A C14 H14C 109.5
H14B C14 H14C 109.5
C11 C15 H15A 109.5
C11 C15 H15B 109.5
H15A C15 H15B 109.5
C11 C15 H15C 109.5
H15A C15 H15C 109.5
H15B C15 H15C 109.5
C11 C16 H16A 109.5
C11 C16 H16B 109.5
H16A C16 H16B 109.5
C11 C16 H16C 109.5
H16A C16 H16C 109.5
H16B C16 H16C 109.5

loop_
_geom_bond_atom_site_label_1
_geom_bond_atom_site_label_2
_geom_bond_distance
Cl1 C1 1.7506(15)
N1 C1 1.314(2)
N1 C2 1.3650(19)
N2 C3 1.3371(19)
N2 C2 1.348(2)
N3 C1 1.315(2)
N3 C3 1.3787(19)
N4 C2 1.345(2)
N4 C8 1.461(2)
N4 C4 1.464(2)
N5 C3 1.339(2)
N5 C9 1.4839(19)
N5 H5 0.886(19)
C4 C5 1.519(2)
C4 H4A 0.9900
C4 H4B 0.9900
C5 C6 1.527(2)
C5 H5A 0.9900
C5 H5B 0.9900
C6 C7 1.527(3)
C6 H6A 0.9900
C6 H6B 0.9900
C7 C8 1.528(3)
C7 H7A 0.9900
C7 H7B 0.9900
C8 H8A 0.9900
C8 H8B 0.9900
C9 C13 1.531(2)
C9 C12 1.538(2)
C9 C10 1.549(2)
C10 C11 1.551(2)
C10 H10A 0.9900
C10 H10B 0.9900
C11 C14 1.531(2)
C11 C15 1.532(3)
C11 C16 1.534(3)
C12 H12A 0.9800
C12 H12B 0.9800
C12 H12C 0.9800
C13 H13A 0.9800
C13 H13B 0.9800
C13 H13C 0.9800
C14 H14A 0.9800
C14 H14B 0.9800
C14 H14C 0.9800
C15 H15A 0.9800
C15 H15B 0.9800
C15 H15C 0.9800
C16 H16A 0.9800
C16 H16B 0.9800
C16 H16C 0.9800

loop_
_geom_hbond_atom_site_label_D
_geom_hbond_atom_site_label_H
_geom_hbond_atom_site_label_A
_geom_hbond_site_symmetry_A
_geom_hbond_distance_DH
_geom_hbond_distance_HA
_geom_hbond_distance_DA
_geom_hbond_angle_DHA
N5 H5 N3 2 0.886(19) 2.20(2) 3.0860(19) 173.5(17)

loop_
_geom_torsion_atom_site_label_1
_geom_torsion_atom_site_label_2
_geom_torsion_atom_site_label_3
_geom_torsion_atom_site_label_4
_geom_torsion
C2 N1 C1 N3 2.7(2)
C2 N1 C1 Cl1 -176.28(11)
C3 N3 C1 N1 1.2(2)
C3 N3 C1 Cl1 -179.80(11)
C8 N4 C2 N2 -1.9(3)
C4 N4 C2 N2 -178.23(15)
C8 N4 C2 N1 178.03(17)
C4 N4 C2 N1 1.7(2)
C3 N2 C2 N4 -176.96(15)
C3 N2 C2 N1 3.1(2)
C1 N1 C2 N4 175.05(15)
C1 N1 C2 N2 -5.0(2)
C2 N2 C3 N5 -179.97(14)
C2 N2 C3 N3 1.6(2)
C9 N5 C3 N2 0.1(2)
C9 N5 C3 N3 178.72(14)
C1 N3 C3 N2 -3.5(2)
C1 N3 C3 N5 177.93(13)
C2 N4 C4 C5 118.14(18)
C8 N4 C4 C5 -58.5(2)
N4 C4 C5 C6 54.8(2)
C4 C5 C6 C7 -53.5(2)
C5 C6 C7 C8 53.7(2)
C2 N4 C8 C7 -118.13(19)
C4 N4 C8 C7 58.5(2)
C6 C7 C8 N4 -55.1(2)
C3 N5 C9 C13 -175.67(15)
C3 N5 C9 C12 67.9(2)
C3 N5 C9 C10 -51.7(2)
N5 C9 C10 C11 -60.8(2)
C13 C9 C10 C11 58.8(2)
C12 C9 C10 C11 178.18(15)
C9 C10 C11 C14 53.1(2)
C9 C10 C11 C15 -70.9(2)
C9 C10 C11 C16 170.68(16)

loop_
_cod_related_entry_id
_cod_related_entry_database
_cod_related_entry_code
1 ChemSpider 21124236
